data_1535315
loop_
_publ_author_name
'Szillat, H.'
'Teske, C.L.'

_publ_section_title
;
 Synthese und Struktur des ersten ternaeren Blei(II)-Oxocuprats(I): Pb Cu2
 O2
;
_journal_name_full 'Zeitschrift fuer Anorganische und Allgemeine Chemie'
_journal_page_first 1307
_journal_page_last 1311
_journal_volume 620
_journal_year 1994
_chemical_formula_sum 'Cu2 O2 Pb'
_chemical_name_systematic 'Pb (Cu2 O2)'
_space_group_IT_number 15
_symmetry_space_group_name_Hall '-C 2yc'
_symmetry_space_group_name_H-M 'C 1 2/c 1'
_cell_angle_alpha 90
_cell_angle_beta 132.621
_cell_angle_gamma 90
_cell_formula_units_Z 4
_cell_length_a 8.2225
_cell_length_b 8.2894
_cell_length_c 6.0148
_cell_volume 301.673
_citation_journal_id_ASTM ZAACAB
_cod_data_source_file Szillat_ZAACAB_1994_1648.cif
_cod_data_source_block Cu2O2Pb1
_cod_original_cell_volume 301.6733
_cod_original_formula_sum 'Cu2 O2 Pb1'
_cod_database_code 1535315

loop_
_symmetry_equiv_pos_as_xyz
x,y,z
-x,y,-z+1/2
-x,-y,-z
x,-y,z-1/2
x+1/2,y+1/2,z
-x+1/2,y+1/2,-z+1/2
-x+1/2,-y+1/2,-z
x+1/2,-y+1/2,z-1/2

loop_
_atom_site_label
_atom_site_type_symbol
_atom_site_fract_x
_atom_site_fract_y
_atom_site_fract_z
_atom_site_occupancy
_atom_site_U_iso_or_equiv
Cu1 Cu+1 0 0 0 1 0.0
Pb1 Pb+2 0 0.3725 0.25 1 0.0
O1 O-2 0.1708 0.1833 0.2101 1 0.0
Cu2 Cu+1 0.25 0.25 0 1 0.0
